data_7707203
loop_
_publ_author_name
'Yang, Zongfei'
'Shang, Jingjing'
'Yang, Yuanyuan'
'Ma, Pengtao'
'Niu, Jingyang'
'Wang, Jingping'

_publ_section_title
;
 Synthesis, structures and stability of three V-substituted polyoxoniobate
 clusters based on [TeNb<sub>9</sub>O<sub>33</sub>]<sup>17-</sup> units.
;
_journal_issue 22
_journal_name_full 'Dalton transactions (Cambridge, England : 2003)'
_journal_page_first 7610
_journal_page_last 7620
_journal_paper_doi 10.1039/d1dt00223f
_journal_volume 50
_journal_year 2021
_chemical_formula_moiety 'C9 H30 Cu3 K3 N6 Na4 Nb9 O54 Te V3, Na O6, 2(O)'
_chemical_formula_sum 'C9 H30 Cu3 K3 N6 Na5 Nb9 O62 Te V3'
_chemical_formula_weight 2753.87
_space_group_crystal_system triclinic
_space_group_IT_number 2
_space_group_name_Hall '-P 1'
_space_group_name_H-M_alt 'P -1'
_atom_sites_solution_hydrogens geom
_atom_sites_solution_primary dual
_audit_creation_date 2020-07-24
_audit_creation_method
;
Olex2 1.2
(compiled 2018.05.29 svn.r3508 for OlexSys, GUI svn.r5506)
;
_audit_update_record
;
2020-07-25 deposited with the CCDC.	2021-04-27 downloaded from the CCDC.
;
_cell_angle_alpha 92.939(2)
_cell_angle_beta 90.728(2)
_cell_angle_gamma 119.9480(10)
_cell_formula_units_Z 2
_cell_length_a 12.7909(6)
_cell_length_b 12.8502(5)
_cell_length_c 24.5446(11)
_cell_measurement_reflns_used 9946
_cell_measurement_temperature 150(2)
_cell_measurement_theta_max 28.267
_cell_measurement_theta_min 2.425
_cell_volume 3487.6(3)
_computing_cell_refinement 'SAINT V8.38A (?, 2016)'
_computing_data_reduction 'SAINT V8.38A (?, 2016)'
_computing_molecular_graphics 'Olex2 (Dolomanov et al., 2009)'
_computing_publication_material 'Olex2 (Dolomanov et al., 2009)'
_computing_structure_refinement 'ShelXL (Sheldrick, 2015)'
_computing_structure_solution 'ShelXT (Sheldrick, 2015)'
_diffrn_ambient_temperature 149.98
_diffrn_measured_fraction_theta_full 0.998
_diffrn_measured_fraction_theta_max 0.998
_diffrn_measurement_device_type 'Bruker D8 VENTURE PHOTON II'
_diffrn_radiation_monochromator 'Helios multilayer optic'
_diffrn_radiation_type MoK\a
_diffrn_radiation_wavelength 0.71073
_diffrn_reflns_av_R_equivalents 0.0865
_diffrn_reflns_av_unetI/netI 0.0689
_diffrn_reflns_Laue_measured_fraction_full 0.998
_diffrn_reflns_Laue_measured_fraction_max 0.998
_diffrn_reflns_limit_h_max 15
_diffrn_reflns_limit_h_min -15
_diffrn_reflns_limit_k_max 15
_diffrn_reflns_limit_k_min -15
_diffrn_reflns_limit_l_max 27
_diffrn_reflns_limit_l_min -29
_diffrn_reflns_number 54932
_diffrn_reflns_point_group_measured_fraction_full 0.998
_diffrn_reflns_point_group_measured_fraction_max 0.998
_diffrn_reflns_theta_full 25.098
_diffrn_reflns_theta_max 25.098
_diffrn_reflns_theta_min 2.392
_diffrn_source_type Microfocus
_exptl_absorpt_coefficient_mu 3.432
_exptl_absorpt_correction_T_max 0.7457
_exptl_absorpt_correction_T_min 0.5544
_exptl_absorpt_correction_type multi-scan
_exptl_absorpt_process_details
'SADABS-2016/2 (Bruker,2016/2) was used for absorption correction. wR2(int) was 0.1372 before and 0.0837 after correction. The Ratio of minimum to maximum transmission is 0.7435. The \l/2 correction factor is Not present.'
_exptl_crystal_colour blue
_exptl_crystal_colour_primary blue
_exptl_crystal_density_diffrn 2.622
_exptl_crystal_description block
_exptl_crystal_F_000 2622
_exptl_crystal_size_max 0.2
_exptl_crystal_size_mid 0.19
_exptl_crystal_size_min 0.15
_refine_diff_density_max 2.555
_refine_diff_density_min -1.505
_refine_diff_density_rms 0.193
_refine_ls_extinction_method none
_refine_ls_goodness_of_fit_ref 1.040
_refine_ls_hydrogen_treatment constr
_refine_ls_matrix_type full
_refine_ls_number_parameters 910
_refine_ls_number_reflns 12407
_refine_ls_number_restraints 46
_refine_ls_restrained_S_all 1.055
_refine_ls_R_factor_all 0.0593
_refine_ls_R_factor_gt 0.0396
_refine_ls_shift/su_max 0.001
_refine_ls_shift/su_mean 0.000
_refine_ls_structure_factor_coef Fsqd
_refine_ls_weighting_details 'w=1/[\s^2^(Fo^2^)+(0.0095P)^2^+23.1348P] where P=(Fo^2^+2Fc^2^)/3'
_refine_ls_weighting_scheme calc
_refine_ls_wR_factor_gt 0.0817
_refine_ls_wR_factor_ref 0.0925
_reflns_Friedel_coverage 0.000
_reflns_number_gt 9784
_reflns_number_total 12407
_reflns_threshold_expression 'I > 2\s(I)'
_cod_data_source_file d1dt00223f2.cif
_cod_data_source_block 3
_cod_depositor_comments 'Adding full bibliography for 7707201--7707203.cif.'
_cod_database_code 7707203
_shelx_shelxl_version_number 2018/3
_shelx_space_group_comment
;
The symmetry employed for this shelxl refinement is uniquely defined
by the following loop, which should always be used as a source of
symmetry information in preference to the above space-group names.
They are only intended as comments.
;
_shelx_estimated_absorpt_t_max 0.627
_shelx_estimated_absorpt_t_min 0.547
_diffrn_source_source 'Incoatc Ius 3.0 '
_olex2_refinement_description
;
1. Fixed Uiso
 At 1.2 times of:
  All C(H,H) groups, All N(H,H) groups
2. Restrained distances
 C9-C8 = C8-C7
 1.5 with sigma of 0.01
 C7-N5
 1.47 with sigma of 0.02
 N6-C9
 1.47 with sigma of 0.02
 C7-C8 = C8-C9
 1.5 with sigma of 0.02
 N5-C7
 1.47 with sigma of 0.02
 H7A-H8B_$1
 2.5 with sigma of 0.04
 H7A-H7A_$1
 2.5 with sigma of 0.04
3. Rigid bond restraints
 C9, N6
 with sigma for 1-2 distances of 0.01 and sigma for 1-3 distances of 0.01
4. Uiso/Uaniso restraints and constraints
C9 \\sim N6 \\sim C8: within 1.7A with sigma of 0.01 and sigma for terminal
atoms of 0.02
C7 \\sim N5: within 1.7A with sigma of 0.01 and sigma for terminal atoms of 0.02
Uanis(C7) \\sim Ueq, Uanis(C8) \\sim Ueq, Uanis(O15) \\sim Ueq: with sigma of
0.01 and sigma for terminal atoms of 0.02
5.a Secondary CH2 refined with riding coordinates:
 N6(H6A,H6B), N5(H5A,H5B), N1(H1A,H1B), N2(H2A,H2B), N3(H3A,H3B), N4(H4A,H4B),
 C1(H1C,H1D), C2(H2C,H2D), C3(H3C,H3D), C4(H4C,H4D), C5(H5C,H5D), C6(H6C,H6D),
 C7(H7A,H7B), C8(H8A,H8B), C9(H9A,H9B)
;
_olex2_submission_special_instructions 'No special instructions were received'

loop_
_space_group_symop_operation_xyz
'x, y, z'
'-x, -y, -z'

loop_
_atom_site_label
_atom_site_type_symbol
_atom_site_fract_x
_atom_site_fract_y
_atom_site_fract_z
_atom_site_U_iso_or_equiv
_atom_site_adp_type
_atom_site_occupancy
_atom_site_site_symmetry_order
_atom_site_calc_flag
_atom_site_refinement_flags_posn
_atom_site_refinement_flags_adp
_atom_site_refinement_flags_occupancy
_atom_site_disorder_assembly
_atom_site_disorder_group
Te1 Te 0.31078(4) 0.63972(4) 0.75849(2) 0.00657(10) Uani 1 1 d . . . . .
Nb1 Nb 0.45386(5) 0.60799(5) 0.61869(3) 0.00861(14) Uani 1 1 d . . . . .
Nb2 Nb 0.30319(5) 0.79362(5) 0.62229(3) 0.00715(14) Uani 1 1 d . . . . .
Nb3 Nb 0.11779(5) 0.45958(5) 0.62228(3) 0.00740(14) Uani 1 1 d . . . . .
Nb4 Nb 0.46825(5) 0.46998(5) 0.73337(3) 0.00774(14) Uani 1 1 d . . . . .
Nb5 Nb 0.63813(5) 0.78426(5) 0.72831(3) 0.00705(14) Uani 1 1 d . . . . .
Nb6 Nb 0.47662(5) 0.96721(5) 0.73619(3) 0.00731(14) Uani 1 1 d . . . . .
Nb7 Nb 0.16325(5) 0.82012(5) 0.73874(3) 0.00717(14) Uani 1 1 d . . . . .
Nb8 Nb -0.02549(5) 0.47484(5) 0.73905(3) 0.00733(14) Uani 1 1 d . . . . .
Nb9 Nb 0.12201(5) 0.30729(5) 0.73255(3) 0.00708(14) Uani 1 1 d . . . . .
Cu1 Cu 0.01266(7) 0.34381(7) 0.83989(4) 0.01080(19) Uani 1 1 d . . . . .
Cu2 Cu 0.63406(8) 0.65304(7) 0.83234(4) 0.01247(19) Uani 1 1 d . . . . .
Cu3 Cu 0.33112(8) 0.95383(7) 0.84317(4) 0.0125(2) Uani 1 1 d . . . . .
V1 V 0.60297(11) 0.91192(11) 0.84253(5) 0.0122(3) Uani 1 1 d . . . . .
V2 V 0.08359(11) 0.66653(10) 0.85475(5) 0.0120(3) Uani 1 1 d . . . . .
V3 V 0.30629(10) 0.38062(10) 0.84393(5) 0.0091(3) Uani 1 1 d . . . . .
O1 O 0.4984(4) 0.5877(4) 0.5532(2) 0.0158(11) Uani 1 1 d . . . . .
O2 O 0.4850(4) 0.4895(4) 0.65645(19) 0.0095(10) Uani 1 1 d . . . . .
O3 O 0.6169(4) 0.7362(4) 0.6518(2) 0.0099(10) Uani 1 1 d . . . . .
O4 O 0.2816(4) 0.4924(4) 0.6128(2) 0.0128(11) Uani 1 1 d . . . . .
O5 O 0.4136(4) 0.7361(4) 0.6118(2) 0.0112(10) Uani 1 1 d . . . . .
O6 O 0.2897(4) 0.8444(4) 0.5578(2) 0.0121(11) Uani 1 1 d . . . . .
O7 O 0.4342(4) 0.9496(4) 0.65929(19) 0.0104(10) Uani 1 1 d . . . . .
O8 O 0.1699(4) 0.6272(4) 0.61701(19) 0.0103(10) Uani 1 1 d . . . . .
O9 O 0.1880(4) 0.8371(4) 0.66249(19) 0.0096(10) Uani 1 1 d . . . . .
O10 O 0.0515(4) 0.3985(4) 0.55565(19) 0.0114(11) Uani 1 1 d . . . . .
O11 O -0.0289(4) 0.4407(4) 0.66185(19) 0.0095(10) Uani 1 1 d . . . . .
O12 O 0.0821(4) 0.3050(4) 0.65704(19) 0.0095(10) Uani 1 1 d . . . . .
O13 O 0.5179(4) 0.3672(4) 0.7435(2) 0.0114(11) Uani 1 1 d . . . . .
O14 O 0.6266(4) 0.6279(4) 0.75084(19) 0.0078(10) Uani 1 1 d . . . . .
O15 O 0.4286(4) 0.6295(4) 0.71771(19) 0.0088(10) Uani 1 1 d . U . . .
O16 O 0.7951(4) 0.8841(4) 0.73579(19) 0.0107(10) Uani 1 1 d . . . . .
O17 O 0.5797(4) 0.8956(4) 0.72499(19) 0.0093(10) Uani 1 1 d . . . . .
O18 O 0.5846(4) 1.1210(4) 0.7463(2) 0.0120(11) Uani 1 1 d . . . . .
O19 O 0.3103(4) 0.7623(4) 0.72056(19) 0.0087(10) Uani 1 1 d . . . . .
O20 O 0.3278(4) 0.9683(4) 0.76069(19) 0.0076(10) Uani 1 1 d . . . . .
O21 O 0.0775(4) 0.8918(4) 0.7512(2) 0.0121(11) Uani 1 1 d . . . . .
O22 O 0.0415(4) 0.6500(4) 0.73319(19) 0.0113(10) Uani 1 1 d . . . . .
O23 O -0.1771(4) 0.4244(4) 0.75150(19) 0.0112(10) Uani 1 1 d . . . . .
O24 O -0.0201(4) 0.3246(4) 0.75776(19) 0.0084(10) Uani 1 1 d . . . . .
O25 O 0.0629(4) 0.1519(4) 0.7405(2) 0.0121(11) Uani 1 1 d . . . . .
O26 O 0.1766(4) 0.5113(4) 0.72015(19) 0.0084(10) Uani 1 1 d . . . . .
O27 O 0.2923(4) 0.3625(4) 0.72656(19) 0.0089(10) Uani 1 1 d . . . . .
O28 O 0.7299(4) 1.0343(4) 0.8273(2) 0.0229(13) Uani 1 1 d . . . . .
O29 O 0.6002(5) 0.9077(5) 0.9095(2) 0.0268(13) Uani 1 1 d . . . . .
O30 O 0.4760(4) 0.9146(4) 0.8157(2) 0.0128(11) Uani 1 1 d . . . . .
O31 O 0.5975(4) 0.7785(4) 0.81239(19) 0.0110(10) Uani 1 1 d . . . . .
O32 O 0.3034(4) 0.2509(4) 0.8329(2) 0.0153(11) Uani 1 1 d . . . . .
O33 O 0.3061(4) 0.4059(4) 0.9110(2) 0.0159(11) Uani 1 1 d . . . . .
O34 O 0.4333(4) 0.4993(4) 0.81461(19) 0.0098(10) Uani 1 1 d . . . . .
O35 O 0.1718(4) 0.3726(4) 0.81513(19) 0.0094(10) Uani 1 1 d . . . . .
O36 O -0.0356(5) 0.6831(5) 0.8639(3) 0.0299(15) Uani 1 1 d . . . . .
O37 O 0.1439(5) 0.6690(5) 0.9153(2) 0.0294(14) Uani 1 1 d . . . . .
O38 O 0.0503(4) 0.5316(4) 0.81841(19) 0.0111(10) Uani 1 1 d . . . . .
O39 O 0.1961(4) 0.7896(4) 0.8190(2) 0.0120(11) Uani 1 1 d . . . . .
N6 N 0.4465(6) 1.1315(6) 0.8592(3) 0.0266(16) Uani 1 1 d D U . . .
H6A H 0.522713 1.147727 0.852115 0.032 Uiso 1 1 calc R . . . .
H6B H 0.426998 1.173510 0.836496 0.032 Uiso 1 1 calc R . . . .
N5 N 0.3473(8) 0.9108(7) 0.9179(3) 0.046(2) Uani 1 1 d D U . . .
H5A H 0.278054 0.841464 0.923831 0.055 Uiso 1 1 calc R . . . .
H5B H 0.407919 0.893080 0.917992 0.055 Uiso 1 1 calc R . . . .
N1 N -0.1629(5) 0.2890(5) 0.8522(2) 0.0151(14) Uani 1 1 d . . . . .
H1A H -0.177085 0.347530 0.841147 0.018 Uiso 1 1 calc R . . . .
H1B H -0.208024 0.222462 0.829409 0.018 Uiso 1 1 calc R . . . .
N2 N 0.0700(6) 0.3988(6) 0.9169(3) 0.0252(16) Uani 1 1 d . . . . .
H2A H 0.130273 0.382513 0.923640 0.030 Uiso 1 1 calc R . . . .
H2B H 0.104162 0.480379 0.919481 0.030 Uiso 1 1 calc R . . . .
N3 N 0.6391(6) 0.6917(6) 0.9120(3) 0.0227(15) Uani 1 1 d . . . . .
H3A H 0.715106 0.751945 0.921925 0.027 Uiso 1 1 calc R . . . .
H3B H 0.588516 0.721416 0.917804 0.027 Uiso 1 1 calc R . . . .
N4 N 0.7004(6) 0.5423(5) 0.8396(3) 0.0208(15) Uani 1 1 d . . . . .
H4A H 0.683897 0.496425 0.807761 0.025 Uiso 1 1 calc R . . . .
H4B H 0.782182 0.587587 0.844385 0.025 Uiso 1 1 calc R . . . .
C1 C -0.2105(9) 0.2599(9) 0.9074(4) 0.044(3) Uani 1 1 d . . . . .
H1C H -0.222698 0.179828 0.915046 0.053 Uiso 1 1 calc R . . . .
H1D H -0.290364 0.254799 0.907757 0.053 Uiso 1 1 calc R . . . .
C2 C -0.1308(9) 0.3489(10) 0.9513(4) 0.042(3) Uani 1 1 d . . . . .
H2C H -0.174162 0.329748 0.985789 0.051 Uiso 1 1 calc R . . . .
H2D H -0.114530 0.429708 0.942329 0.051 Uiso 1 1 calc R . . . .
C3 C -0.0123(9) 0.3533(10) 0.9606(4) 0.042(3) Uani 1 1 d . . . . .
H3C H 0.028039 0.404205 0.994391 0.050 Uiso 1 1 calc R . . . .
H3D H -0.028812 0.270949 0.966659 0.050 Uiso 1 1 calc R . . . .
C4 C 0.6070(8) 0.5942(7) 0.9492(3) 0.027(2) Uani 1 1 d . . . . .
H4C H 0.520035 0.534215 0.943509 0.032 Uiso 1 1 calc R . . . .
H4D H 0.620948 0.628214 0.987430 0.032 Uiso 1 1 calc R . . . .
C5 C 0.6805(8) 0.5314(8) 0.9401(4) 0.029(2) Uani 1 1 d . . . . .
H5C H 0.767497 0.592636 0.943113 0.035 Uiso 1 1 calc R . . . .
H5D H 0.664366 0.475712 0.969368 0.035 Uiso 1 1 calc R . . . .
C6 C 0.6533(8) 0.4609(7) 0.8851(4) 0.035(2) Uani 1 1 d . . . . .
H6C H 0.690469 0.409257 0.885121 0.042 Uiso 1 1 calc R . . . .
H6D H 0.564899 0.407852 0.879383 0.042 Uiso 1 1 calc R . . . .
K1 K 0.29410(14) 0.15026(13) 0.72762(7) 0.0161(4) Uani 1 1 d . . . . .
K2 K -0.20562(14) 0.10674(14) 0.71784(7) 0.0179(4) Uani 1 1 d . . . . .
K3 K -0.04000(14) 0.64529(14) 0.61772(7) 0.0164(4) Uani 1 1 d . . . . .
Na1 Na 0.6354(2) 0.2947(2) 0.69994(12) 0.0143(6) Uani 1 1 d . . . . .
Na2 Na 0.9735(2) 0.9576(2) 0.69470(12) 0.0140(6) Uani 1 1 d . . . . .
Na3 Na -0.0212(3) 0.9259(3) 0.55802(12) 0.0175(6) Uani 1 1 d . . . . .
Na4 Na -0.0043(3) 1.0025(3) 0.90525(13) 0.0211(7) Uani 1 1 d . . . . .
Na5 Na 0.3233(3) 0.6083(3) 0.44988(13) 0.0231(7) Uani 1 1 d . . . . .
O1W O 1.1241(4) 0.9955(4) 0.6330(2) 0.0154(11) Uani 1 1 d . . . . .
O2W O 0.8337(4) 0.6559(4) 0.7070(2) 0.0158(11) Uani 1 1 d . . . . .
O3W O 0.4479(5) 0.1667(4) 0.6424(2) 0.0201(12) Uani 1 1 d . . . . .
O4W O 0.9221(5) 1.0576(5) 0.6196(2) 0.0222(13) Uani 1 1 d . . . . .
O5W O 0.1587(4) 1.0155(4) 0.8544(2) 0.0200(12) Uani 1 1 d . . . . .
O6W O 0.3175(4) 0.5414(5) 0.3605(2) 0.0188(12) Uani 1 1 d . . . . .
O7W O 0.7500(4) 0.2340(4) 0.6398(2) 0.0189(12) Uani 1 1 d . . . . .
O8W O 0.6596(5) 0.9601(4) 0.6049(2) 0.0210(12) Uani 1 1 d . . . . .
O9W O 0.1249(4) 0.5409(5) 0.4656(2) 0.0202(12) Uani 1 1 d . . . . .
O10W O -0.0327(4) 1.1258(4) 0.8463(2) 0.0212(12) Uani 1 1 d . . . . .
O11W O 0.0489(4) 0.7889(4) 0.5270(2) 0.0196(12) Uani 1 1 d . . . . .
O12W O 0.3825(5) 0.8106(5) 0.4642(2) 0.0240(13) Uani 1 1 d . . . . .
O13W O -0.1817(5) 0.7592(5) 0.5958(2) 0.0255(13) Uani 1 1 d . . . . .
O14W O 0.3571(5) 1.0576(4) 0.5104(2) 0.0250(13) Uani 1 1 d . . . . .
O15W O -0.1311(4) 0.8355(5) 0.8382(2) 0.0220(12) Uani 1 1 d . . . . .
O16W O 0.2499(5) 0.2383(5) 0.6074(2) 0.0222(12) Uani 1 1 d . . . . .
O17W O 0.2757(5) 0.4227(5) 0.4907(2) 0.0298(14) Uani 1 1 d . . . . .
O18W O 0.1603(5) 1.1768(5) 0.9628(2) 0.0291(14) Uani 1 1 d . . . . .
O19W O -0.1463(5) 0.9112(5) 0.4850(2) 0.0206(12) Uani 1 1 d . . . . .
O20W O 0.5286(5) 0.6588(6) 0.4492(3) 0.0402(17) Uani 1 1 d . . . . .
O21W O -0.0066(6) 0.8413(5) 0.9539(3) 0.0351(15) Uani 1 1 d . . . . .
O22W O -0.1713(5) 0.9827(6) 0.9617(3) 0.0358(15) Uani 1 1 d . . . . .
O23W O 0.3607(6) 0.6441(6) 0.9435(3) 0.0498(19) Uani 1 1 d . . . . .
C7 C 0.3704(10) 0.9932(9) 0.9640(5) 0.077(4) Uani 1 1 d D U . . .
H7A H 0.386882 0.957359 0.995418 0.092 Uiso 1 1 calc DR . . . .
H7B H 0.292470 0.989542 0.970641 0.092 Uiso 1 1 calc R . . . .
C8 C 0.4671(11) 1.1285(10) 0.9694(6) 0.090(4) Uani 1 1 d D U . . .
H8A H 0.456027 1.169228 1.002293 0.108 Uiso 1 1 calc R . . . .
H8B H 0.549618 1.139935 0.971182 0.108 Uiso 1 1 calc DR . . . .
C9 C 0.4450(12) 1.1745(12) 0.9185(4) 0.084(4) Uani 1 1 d D U . . .
H9A H 0.503860 1.261908 0.921111 0.101 Uiso 1 1 calc R . . . .
H9B H 0.364479 1.166932 0.922104 0.101 Uiso 1 1 calc R . . . .

loop_
_atom_site_aniso_label
_atom_site_aniso_U_11
_atom_site_aniso_U_22
_atom_site_aniso_U_33
_atom_site_aniso_U_23
_atom_site_aniso_U_13
_atom_site_aniso_U_12
Te1 0.0058(2) 0.0059(2) 0.0083(2) 0.00107(17) 0.00092(17) 0.00308(18)
Nb1 0.0068(3) 0.0084(3) 0.0104(3) -0.0003(2) 0.0000(2) 0.0038(3)
Nb2 0.0074(3) 0.0070(3) 0.0073(3) 0.0014(2) 0.0013(2) 0.0037(3)
Nb3 0.0068(3) 0.0068(3) 0.0085(3) 0.0011(2) 0.0003(2) 0.0033(3)
Nb4 0.0059(3) 0.0060(3) 0.0115(3) 0.0009(2) 0.0013(2) 0.0031(3)
Nb5 0.0060(3) 0.0059(3) 0.0091(3) 0.0010(2) 0.0011(2) 0.0028(3)
Nb6 0.0067(3) 0.0061(3) 0.0095(3) 0.0013(2) 0.0011(2) 0.0034(3)
Nb7 0.0068(3) 0.0070(3) 0.0086(3) 0.0016(2) 0.0018(2) 0.0040(3)
Nb8 0.0062(3) 0.0064(3) 0.0092(3) 0.0014(2) 0.0009(2) 0.0029(3)
Nb9 0.0060(3) 0.0059(3) 0.0089(3) 0.0006(2) 0.0006(2) 0.0027(3)
Cu1 0.0099(4) 0.0133(4) 0.0097(5) 0.0019(3) 0.0022(3) 0.0060(4)
Cu2 0.0166(5) 0.0112(4) 0.0110(5) 0.0017(3) -0.0015(4) 0.0080(4)
Cu3 0.0128(5) 0.0113(4) 0.0109(5) -0.0010(3) 0.0005(4) 0.0044(4)
V1 0.0149(6) 0.0135(6) 0.0107(7) -0.0027(5) -0.0030(5) 0.0095(5)
V2 0.0136(6) 0.0091(6) 0.0121(7) 0.0016(5) 0.0054(5) 0.0047(5)
V3 0.0080(6) 0.0085(6) 0.0101(6) 0.0013(5) -0.0004(5) 0.0035(5)
O1 0.014(3) 0.018(3) 0.015(3) -0.004(2) 0.002(2) 0.008(2)
O2 0.009(2) 0.008(2) 0.014(3) 0.0007(19) 0.003(2) 0.006(2)
O3 0.006(2) 0.006(2) 0.016(3) 0.0024(19) 0.005(2) 0.001(2)
O4 0.009(2) 0.011(2) 0.017(3) 0.000(2) 0.001(2) 0.005(2)
O5 0.009(2) 0.009(2) 0.014(3) 0.003(2) 0.004(2) 0.004(2)
O6 0.010(2) 0.011(2) 0.011(3) 0.001(2) 0.001(2) 0.001(2)
O7 0.012(3) 0.008(2) 0.013(3) 0.003(2) 0.005(2) 0.007(2)
O8 0.011(2) 0.010(2) 0.011(3) 0.003(2) -0.001(2) 0.006(2)
O9 0.009(2) 0.009(2) 0.011(3) 0.0027(19) 0.002(2) 0.005(2)
O10 0.013(3) 0.008(2) 0.011(3) -0.0021(19) 0.000(2) 0.003(2)
O11 0.009(2) 0.010(2) 0.009(3) 0.0005(19) -0.002(2) 0.004(2)
O12 0.009(2) 0.005(2) 0.015(3) 0.0032(19) -0.001(2) 0.004(2)
O13 0.009(2) 0.005(2) 0.018(3) 0.000(2) 0.000(2) 0.002(2)
O14 0.011(2) 0.004(2) 0.010(3) 0.0021(18) 0.000(2) 0.004(2)
O15 0.009(2) 0.006(2) 0.015(3) 0.0040(19) 0.0034(19) 0.0056(19)
O16 0.010(2) 0.011(2) 0.011(3) 0.003(2) 0.001(2) 0.005(2)
O17 0.012(2) 0.009(2) 0.007(3) 0.0042(19) 0.002(2) 0.005(2)
O18 0.011(3) 0.011(2) 0.014(3) 0.001(2) 0.001(2) 0.006(2)
O19 0.006(2) 0.007(2) 0.013(3) 0.0030(19) 0.003(2) 0.004(2)
O20 0.007(2) 0.004(2) 0.010(3) -0.0005(18) 0.0000(19) 0.0012(19)
O21 0.012(3) 0.013(2) 0.015(3) 0.002(2) 0.004(2) 0.008(2)
O22 0.013(3) 0.013(2) 0.010(3) 0.001(2) -0.001(2) 0.008(2)
O23 0.008(2) 0.012(2) 0.012(3) 0.001(2) 0.003(2) 0.003(2)
O24 0.008(2) 0.005(2) 0.012(3) 0.0029(19) -0.001(2) 0.003(2)
O25 0.010(2) 0.011(2) 0.012(3) 0.002(2) 0.002(2) 0.004(2)
O26 0.009(2) 0.006(2) 0.008(3) -0.0013(19) -0.0003(19) 0.002(2)
O27 0.009(2) 0.009(2) 0.011(3) 0.0002(19) 0.004(2) 0.006(2)
O28 0.016(3) 0.015(3) 0.032(4) -0.004(2) -0.009(2) 0.004(2)
O29 0.038(3) 0.042(4) 0.016(3) 0.001(3) 0.001(3) 0.031(3)
O30 0.015(3) 0.016(3) 0.013(3) 0.004(2) 0.003(2) 0.011(2)
O31 0.013(3) 0.014(3) 0.010(3) 0.002(2) -0.002(2) 0.010(2)
O32 0.016(3) 0.011(3) 0.019(3) 0.003(2) 0.002(2) 0.007(2)
O33 0.013(3) 0.018(3) 0.014(3) 0.002(2) 0.000(2) 0.005(2)
O34 0.009(2) 0.008(2) 0.012(3) -0.0013(19) 0.000(2) 0.004(2)
O35 0.008(2) 0.010(2) 0.009(3) 0.0001(19) 0.0008(19) 0.003(2)
O36 0.021(3) 0.021(3) 0.048(4) 0.003(3) 0.016(3) 0.010(3)
O37 0.039(4) 0.019(3) 0.014(3) -0.001(2) -0.003(3) 0.003(3)
O38 0.014(3) 0.007(2) 0.010(3) 0.0025(19) -0.001(2) 0.003(2)
O39 0.012(3) 0.012(2) 0.013(3) 0.003(2) 0.004(2) 0.006(2)
N6 0.025(4) 0.021(3) 0.040(4) -0.002(3) -0.005(3) 0.017(3)
N5 0.049(5) 0.042(5) 0.030(5) 0.001(4) 0.001(4) 0.010(4)
N1 0.011(3) 0.014(3) 0.016(4) 0.003(3) 0.005(3) 0.003(3)
N2 0.023(4) 0.038(4) 0.021(4) 0.001(3) 0.000(3) 0.020(3)
N3 0.032(4) 0.017(3) 0.019(4) 0.006(3) -0.005(3) 0.012(3)
N4 0.029(4) 0.017(3) 0.024(4) -0.002(3) -0.007(3) 0.018(3)
C1 0.043(6) 0.044(6) 0.042(7) 0.001(5) 0.016(5) 0.019(5)
C2 0.045(6) 0.070(7) 0.022(5) -0.003(5) -0.006(4) 0.036(6)
C3 0.050(6) 0.066(7) 0.019(5) 0.005(5) 0.005(4) 0.036(6)
C4 0.031(5) 0.026(5) 0.018(5) 0.008(4) 0.001(4) 0.009(4)
C5 0.023(5) 0.035(5) 0.027(5) 0.008(4) -0.004(4) 0.012(4)
C6 0.025(5) 0.020(5) 0.056(7) 0.007(4) -0.003(4) 0.008(4)
K1 0.0164(8) 0.0107(8) 0.0229(10) 0.0011(7) 0.0008(7) 0.0081(7)
K2 0.0130(8) 0.0123(8) 0.0243(10) 0.0010(7) 0.0007(7) 0.0035(7)
K3 0.0155(8) 0.0199(8) 0.0160(9) 0.0021(7) 0.0021(7) 0.0105(7)
Na1 0.0108(14) 0.0124(14) 0.0179(16) 0.0009(12) 0.0015(12) 0.0044(12)
Na2 0.0110(14) 0.0146(14) 0.0166(16) 0.0024(12) 0.0026(12) 0.0063(12)
Na3 0.0186(15) 0.0200(15) 0.0145(16) 0.0045(12) 0.0016(12) 0.0098(13)
Na4 0.0203(16) 0.0210(16) 0.0210(18) 0.0008(13) 0.0006(13) 0.0097(14)
Na5 0.0164(16) 0.0204(16) 0.0313(19) -0.0004(14) 0.0054(14) 0.0085(13)
O1W 0.016(3) 0.020(3) 0.015(3) 0.006(2) 0.005(2) 0.011(2)
O2W 0.009(3) 0.020(3) 0.020(3) 0.004(2) 0.003(2) 0.008(2)
O3W 0.024(3) 0.019(3) 0.021(3) -0.001(2) 0.002(2) 0.015(2)
O4W 0.025(3) 0.019(3) 0.024(3) 0.001(2) -0.002(2) 0.012(2)
O5W 0.019(3) 0.016(3) 0.021(3) 0.003(2) 0.005(2) 0.005(2)
O6W 0.019(3) 0.028(3) 0.016(3) 0.010(2) 0.008(2) 0.016(2)
O7W 0.018(3) 0.014(3) 0.022(3) 0.005(2) 0.006(2) 0.006(2)
O8W 0.023(3) 0.019(3) 0.018(3) 0.005(2) 0.003(2) 0.007(2)
O9W 0.015(3) 0.028(3) 0.020(3) 0.006(2) 0.005(2) 0.012(2)
O10W 0.018(3) 0.019(3) 0.027(3) 0.004(2) -0.002(2) 0.009(2)
O11W 0.017(3) 0.021(3) 0.019(3) -0.003(2) 0.001(2) 0.008(2)
O12W 0.025(3) 0.029(3) 0.017(3) -0.002(2) 0.004(2) 0.013(3)
O13W 0.025(3) 0.026(3) 0.032(4) 0.016(3) 0.014(3) 0.016(3)
O14W 0.021(3) 0.016(3) 0.037(4) 0.006(3) 0.008(3) 0.007(2)
O15W 0.017(3) 0.022(3) 0.025(3) 0.002(2) -0.001(2) 0.008(2)
O16W 0.026(3) 0.020(3) 0.022(3) 0.001(2) 0.002(2) 0.012(3)
O17W 0.027(3) 0.026(3) 0.030(4) 0.004(3) -0.006(3) 0.009(3)
O18W 0.027(3) 0.025(3) 0.028(4) 0.001(3) 0.002(3) 0.008(3)
O19W 0.022(3) 0.025(3) 0.015(3) 0.004(2) 0.000(2) 0.011(2)
O20W 0.024(3) 0.073(5) 0.033(4) 0.028(3) 0.013(3) 0.029(3)
O21W 0.054(4) 0.031(3) 0.031(4) 0.006(3) 0.010(3) 0.028(3)
O22W 0.027(3) 0.044(4) 0.039(4) 0.003(3) -0.002(3) 0.020(3)
O23W 0.059(5) 0.037(4) 0.048(5) -0.004(3) -0.003(4) 0.020(4)
C7 0.078(6) 0.072(6) 0.064(6) -0.002(5) 0.001(5) 0.026(5)
C8 0.063(6) 0.104(7) 0.088(7) 0.055(6) 0.006(5) 0.026(5)
C9 0.072(6) 0.075(6) 0.074(6) 0.001(5) 0.002(6) 0.013(5)

loop_
_atom_type_symbol
_atom_type_description
_atom_type_scat_dispersion_real
_atom_type_scat_dispersion_imag
_atom_type_scat_source
C C 0.0033 0.0016 'International Tables Vol C Tables 4.2.6.8 and 6.1.1.4'
H H 0.0000 0.0000 'International Tables Vol C Tables 4.2.6.8 and 6.1.1.4'
Cu Cu 0.3201 1.2651 'International Tables Vol C Tables 4.2.6.8 and 6.1.1.4'
K K 0.2009 0.2494 'International Tables Vol C Tables 4.2.6.8 and 6.1.1.4'
N N 0.0061 0.0033 'International Tables Vol C Tables 4.2.6.8 and 6.1.1.4'
Na Na 0.0362 0.0249 'International Tables Vol C Tables 4.2.6.8 and 6.1.1.4'
Nb Nb -2.0727 0.6215 'International Tables Vol C Tables 4.2.6.8 and 6.1.1.4'
O O 0.0106 0.0060 'International Tables Vol C Tables 4.2.6.8 and 6.1.1.4'
Te Te -0.5308 1.6751 'International Tables Vol C Tables 4.2.6.8 and 6.1.1.4'
V V 0.3005 0.5294 'International Tables Vol C Tables 4.2.6.8 and 6.1.1.4'

loop_
_geom_angle_atom_site_label_1
_geom_angle_atom_site_label_2
_geom_angle_atom_site_label_3
_geom_angle
_geom_angle_site_symmetry_1
_geom_angle_site_symmetry_3
_geom_angle_publ_flag
O15 Te1 O26 96.4(2) . . ?
O19 Te1 O15 96.17(19) . . ?
O19 Te1 O26 96.4(2) . . ?
O1 Nb1 O2 98.0(2) . . ?
O1 Nb1 O3 99.0(2) . . ?
O1 Nb1 O4 101.2(2) . . ?
O1 Nb1 O5 104.4(2) . . ?
O1 Nb1 O15 167.1(2) . . ?
O2 Nb1 O3 85.92(19) . . ?
O2 Nb1 O15 71.67(16) . . ?
O3 Nb1 O15 73.11(17) . . ?
O4 Nb1 O2 90.64(19) . . ?
O4 Nb1 O3 159.70(19) . . ?
O4 Nb1 O5 87.99(19) . . ?
O4 Nb1 O15 86.81(18) . . ?
O5 Nb1 O2 157.46(19) . . ?
O5 Nb1 O3 87.61(19) . . ?
O5 Nb1 O15 85.79(17) . . ?
O5 Nb2 O7 91.38(19) . . ?
O5 Nb2 O8 89.27(19) . . ?
O5 Nb2 O9 158.5(2) . . ?
O5 Nb2 O19 87.99(18) . . ?
O5 Nb2 K3 134.33(14) . . ?
O6 Nb2 O5 104.7(2) . . ?
O6 Nb2 O7 100.0(2) . . ?
O6 Nb2 O8 102.1(2) . . ?
O6 Nb2 O9 96.7(2) . . ?
O6 Nb2 O19 165.57(18) . . ?
O6 Nb2 K3 83.93(15) . . ?
O7 Nb2 O9 84.18(18) . . ?
O7 Nb2 O19 72.49(17) . . ?
O7 Nb2 K3 131.92(13) . . ?
O8 Nb2 O7 156.98(19) . . ?
O8 Nb2 O9 86.83(18) . . ?
O8 Nb2 O19 84.54(17) . . ?
O8 Nb2 K3 45.40(13) . . ?
O9 Nb2 O19 70.60(17) . . ?
O9 Nb2 K3 47.96(13) . . ?
O19 Nb2 K3 92.02(10) . . ?
O4 Nb3 O11 158.3(2) . . ?
O4 Nb3 O12 88.32(19) . . ?
O4 Nb3 O26 85.95(18) . . ?
O4 Nb3 K3 134.98(14) . . ?
O8 Nb3 O4 90.39(19) . . ?
O8 Nb3 O11 88.82(18) . . ?
O8 Nb3 O12 158.8(2) . . ?
O8 Nb3 O26 86.22(18) . . ?
O8 Nb3 K3 44.84(14) . . ?
O10 Nb3 O4 101.0(2) . . ?
O10 Nb3 O8 101.5(2) . . ?
O10 Nb3 O11 100.4(2) . . ?
O10 Nb3 O12 99.5(2) . . ?
O10 Nb3 O26 169.46(18) . . ?
O10 Nb3 K3 86.69(15) . . ?
O11 Nb3 O12 84.67(18) . . ?
O11 Nb3 O26 72.36(17) . . ?
O11 Nb3 K3 50.04(13) . . ?
O12 Nb3 O26 72.58(17) . . ?
O12 Nb3 K3 134.52(13) . . ?
O26 Nb3 K3 93.98(11) . . ?
Cu2 Nb4 K1 129.01(4) . . ?
O2 Nb4 Cu2 128.47(14) . . ?
O2 Nb4 O14 91.43(19) . . ?
O2 Nb4 O15 75.25(17) . . ?
O2 Nb4 O27 94.10(19) . . ?
O2 Nb4 O34 158.48(18) . . ?
O2 Nb4 K1 98.20(14) . . ?
O13 Nb4 Cu2 94.02(16) . . ?
O13 Nb4 O2 102.4(2) . . ?
O13 Nb4 O14 99.64(19) . . ?
O13 Nb4 O15 172.21(18) . . ?
O13 Nb4 O27 101.3(2) . . ?
O13 Nb4 O34 99.1(2) . . ?
O13 Nb4 K1 51.78(15) . . ?
O14 Nb4 Cu2 37.34(13) . . ?
O14 Nb4 O15 73.18(16) . . ?
O14 Nb4 O34 83.05(18) . . ?
O14 Nb4 K1 151.15(13) . . ?
O15 Nb4 Cu2 82.08(12) . . ?
O15 Nb4 K1 135.58(11) . . ?
O27 Nb4 Cu2 130.17(13) . . ?
O27 Nb4 O14 156.59(18) . . ?
O27 Nb4 O15 86.27(17) . . ?
O27 Nb4 O34 83.51(18) . . ?
O27 Nb4 K1 49.89(13) . . ?
O34 Nb4 Cu2 47.14(12) . . ?
O34 Nb4 O15 83.25(17) . . ?
O34 Nb4 K1 96.52(12) . . ?
Cu2 Nb5 K2 125.74(4) . 1_665 ?
O3 Nb5 Cu2 132.69(14) . . ?
O3 Nb5 O14 93.68(19) . . ?
O3 Nb5 O15 76.44(17) . . ?
O3 Nb5 O17 97.0(2) . . ?
O3 Nb5 O31 158.57(18) . . ?
O3 Nb5 K2 98.32(13) . 1_665 ?
O14 Nb5 Cu2 39.14(13) . . ?
O14 Nb5 O15 72.76(16) . . ?
O14 Nb5 O31 75.88(18) . . ?
O14 Nb5 K2 153.32(13) . 1_665 ?
O15 Nb5 Cu2 83.54(11) . . ?
O15 Nb5 K2 133.25(11) . 1_665 ?
O16 Nb5 Cu2 93.05(16) . . ?
O16 Nb5 O3 102.1(2) . . ?
O16 Nb5 O14 101.1(2) . . ?
O16 Nb5 O15 173.49(18) . . ?
O16 Nb5 O17 100.9(2) . . ?
O16 Nb5 O31 98.3(2) . . ?
O16 Nb5 K2 53.11(15) . 1_665 ?
O17 Nb5 Cu2 123.94(14) . . ?
O17 Nb5 O14 152.88(18) . . ?
O17 Nb5 O15 85.61(17) . . ?
O17 Nb5 O31 85.46(18) . . ?
O17 Nb5 K2 48.43(14) . 1_665 ?
O31 Nb5 Cu2 38.64(12) . . ?
O31 Nb5 O15 82.55(17) . . ?
O31 Nb5 K2 99.12(13) . 1_665 ?
Cu3 Nb6 K1 66.80(3) . 1_565 ?
Cu3 Nb6 K2 130.50(4) . 1_665 ?
O7 Nb6 Cu3 132.63(13) . . ?
O7 Nb6 O17 92.28(19) . . ?
O7 Nb6 O19 75.04(18) . . ?
O7 Nb6 O20 95.18(19) . . ?
O7 Nb6 O30 157.71(19) . . ?
O7 Nb6 K1 77.70(13) . 1_565 ?
O7 Nb6 K2 94.60(14) . 1_665 ?
O17 Nb6 Cu3 125.95(14) . . ?
O17 Nb6 O19 84.91(17) . . ?
O17 Nb6 O20 154.42(18) . . ?
O17 Nb6 O30 82.10(18) . . ?
O17 Nb6 K1 167.13(14) . 1_565 ?
O17 Nb6 K2 49.65(13) . 1_665 ?
O18 Nb6 Cu3 96.17(15) . . ?
O18 Nb6 O7 102.7(2) . . ?
O18 Nb6 O17 101.6(2) . . ?
O18 Nb6 O19 173.29(19) . . ?
O18 Nb6 O20 100.57(19) . . ?
O18 Nb6 O30 99.5(2) . . ?
O18 Nb6 K1 73.28(15) . 1_565 ?
O18 Nb6 K2 52.65(15) . 1_665 ?
O19 Nb6 Cu3 81.20(11) . . ?
O19 Nb6 K1 100.02(11) . 1_565 ?
O19 Nb6 K2 133.42(11) . 1_665 ?
O20 Nb6 Cu3 38.27(13) . . ?
O20 Nb6 O19 73.52(16) . . ?
O20 Nb6 O30 81.76(18) . . ?
O20 Nb6 K1 36.86(13) . 1_565 ?
O20 Nb6 K2 152.99(13) . 1_665 ?
O30 Nb6 Cu3 44.55(12) . . ?
O30 Nb6 O19 82.96(17) . . ?
O30 Nb6 K1 110.20(13) . 1_565 ?
O30 Nb6 K2 97.98(13) . 1_665 ?
K2 Nb6 K1 122.37(4) 1_665 1_565 ?
Cu3 Nb7 K1 71.99(3) . 1_565 ?
Cu3 Nb7 K3 176.86(4) . . ?
O9 Nb7 Cu3 132.82(14) . . ?
O9 Nb7 O19 75.17(18) . . ?
O9 Nb7 O20 93.40(19) . . ?
O9 Nb7 O22 96.88(19) . . ?
O9 Nb7 O39 156.40(19) . . ?
O9 Nb7 K1 77.31(13) . 1_565 ?
O9 Nb7 K3 49.18(14) . . ?
O19 Nb7 Cu3 83.16(12) . . ?
O19 Nb7 K1 110.70(11) . 1_565 ?
O19 Nb7 K3 95.55(12) . . ?
O20 Nb7 Cu3 39.87(13) . . ?
O20 Nb7 O19 73.84(16) . . ?
O20 Nb7 O39 76.96(18) . . ?
O20 Nb7 K1 46.07(13) . 1_565 ?
O20 Nb7 K3 142.45(13) . . ?
O21 Nb7 Cu3 91.62(16) . . ?
O21 Nb7 O9 101.7(2) . . ?
O21 Nb7 O19 168.87(19) . . ?
O21 Nb7 O20 95.9(2) . . ?
O21 Nb7 O22 103.1(2) . . ?
O21 Nb7 O39 100.7(2) . . ?
O21 Nb7 K1 58.22(15) . 1_565 ?
O21 Nb7 K3 90.13(16) . . ?
O22 Nb7 Cu3 124.00(14) . . ?
O22 Nb7 O19 87.93(17) . . ?
O22 Nb7 O20 156.02(19) . . ?
O22 Nb7 O39 85.17(19) . . ?
O22 Nb7 K1 157.80(14) . 1_565 ?
O22 Nb7 K3 53.00(14) . . ?
O39 Nb7 Cu3 38.85(13) . . ?
O39 Nb7 O19 81.43(17) . . ?
O39 Nb7 K1 108.82(13) . 1_565 ?
O39 Nb7 K3 138.17(13) . . ?
K1 Nb7 K3 111.15(4) 1_565 . ?
O11 Nb8 O22 94.20(19) . . ?
O11 Nb8 O24 93.37(19) . . ?
O11 Nb8 O26 74.73(17) . . ?
O11 Nb8 O38 156.90(19) . . ?
O11 Nb8 K2 75.06(14) . . ?
O11 Nb8 K3 48.95(14) . . ?
O22 Nb8 O24 155.30(19) . . ?
O22 Nb8 O26 86.48(17) . . ?
O22 Nb8 O38 82.35(19) . . ?
O22 Nb8 K2 166.69(14) . . ?
O22 Nb8 K3 50.32(14) . . ?
O23 Nb8 O11 102.9(2) . . ?
O23 Nb8 O22 102.6(2) . . ?
O23 Nb8 O24 98.5(2) . . ?
O23 Nb8 O26 170.83(18) . . ?
O23 Nb8 O38 100.1(2) . . ?
O23 Nb8 K2 72.90(15) . . ?
O23 Nb8 K3 91.00(16) . . ?
O24 Nb8 O26 72.92(16) . . ?
O24 Nb8 O38 81.50(18) . . ?
O24 Nb8 K2 36.18(13) . . ?
O24 Nb8 K3 142.32(13) . . ?
O26 Nb8 K2 97.95(10) . . ?
O26 Nb8 K3 93.88(11) . . ?
O38 Nb8 O26 82.25(17) . . ?
O38 Nb8 K2 110.62(13) . . ?
O38 Nb8 K3 132.67(13) . . ?
K3 Nb8 K2 116.62(4) . . ?
Cu1 Nb9 K1 122.16(4) . . ?
Cu1 Nb9 K2 72.83(3) . . ?
O12 Nb9 Cu1 132.79(14) . . ?
O12 Nb9 O24 93.12(19) . . ?
O12 Nb9 O26 76.44(17) . . ?
O12 Nb9 O27 98.25(19) . . ?
O12 Nb9 O35 158.92(18) . . ?
O12 Nb9 K1 102.09(13) . . ?
O12 Nb9 K2 74.93(14) . . ?
O24 Nb9 Cu1 39.83(13) . . ?
O24 Nb9 O26 74.09(16) . . ?
O24 Nb9 O35 77.07(18) . . ?
O24 Nb9 K1 151.67(13) . . ?
O24 Nb9 K2 47.35(13) . . ?
O25 Nb9 Cu1 93.02(15) . . ?
O25 Nb9 O12 100.9(2) . . ?
O25 Nb9 O24 99.66(19) . . ?
O25 Nb9 O26 172.91(19) . . ?
O25 Nb9 O27 101.5(2) . . ?
O25 Nb9 O35 99.1(2) . . ?
O25 Nb9 K1 54.30(15) . . ?
O25 Nb9 K2 61.52(15) . . ?
O26 Nb9 Cu1 84.28(11) . . ?
O26 Nb9 K1 132.51(11) . . ?
O26 Nb9 K2 111.39(11) . . ?
O27 Nb9 Cu1 122.93(14) . . ?
O27 Nb9 O24 153.55(18) . . ?
O27 Nb9 O26 85.44(17) . . ?
O27 Nb9 O35 84.04(18) . . ?
O27 Nb9 K1 47.34(13) . . ?
O27 Nb9 K2 159.07(13) . . ?
O35 Nb9 Cu1 39.00(12) . . ?
O35 Nb9 O26 82.89(17) . . ?
O35 Nb9 K1 94.87(13) . . ?
O35 Nb9 K2 109.56(12) . . ?
K1 Nb9 K2 113.89(4) . . ?
O24 Cu1 Nb9 40.02(12) . . ?
O24 Cu1 O38 76.63(17) . . ?
O35 Cu1 Nb9 42.04(14) . . ?
O35 Cu1 O24 80.20(18) . . ?
O35 Cu1 O38 93.10(18) . . ?
O35 Cu1 N1 168.4(2) . . ?
O38 Cu1 Nb9 92.42(12) . . ?
N1 Cu1 Nb9 127.14(18) . . ?
N1 Cu1 O24 90.6(2) . . ?
N1 Cu1 O38 91.7(2) . . ?
N2 Cu1 Nb9 136.41(19) . . ?
N2 Cu1 O24 167.6(2) . . ?
N2 Cu1 O35 94.4(2) . . ?
N2 Cu1 O38 92.7(2) . . ?
N2 Cu1 N1 95.9(3) . . ?
Nb5 Cu2 Nb4 67.57(2) . . ?
O14 Cu2 Nb4 38.29(13) . . ?
O14 Cu2 Nb5 40.14(12) . . ?
O14 Cu2 O34 78.08(17) . . ?
O31 Cu2 Nb4 93.08(14) . . ?
O31 Cu2 Nb5 42.45(14) . . ?
O31 Cu2 O14 80.53(18) . . ?
O31 Cu2 O34 92.47(18) . . ?
O31 Cu2 N3 93.8(2) . . ?
O31 Cu2 N4 166.6(2) . . ?
O34 Cu2 Nb4 41.12(11) . . ?
O34 Cu2 Nb5 93.50(12) . . ?
N3 Cu2 Nb4 143.4(2) . . ?
N3 Cu2 Nb5 134.29(18) . . ?
N3 Cu2 O14 174.3(2) . . ?
N3 Cu2 O34 102.7(2) . . ?
N3 Cu2 N4 95.1(3) . . ?
N4 Cu2 Nb4 85.72(19) . . ?
N4 Cu2 Nb5 125.96(19) . . ?
N4 Cu2 O14 90.4(2) . . ?
N4 Cu2 O34 95.3(2) . . ?
Nb7 Cu3 Nb6 66.54(2) . . ?
O20 Cu3 Nb6 37.52(12) . . ?
O20 Cu3 Nb7 40.04(12) . . ?
O20 Cu3 O30 77.32(18) . . ?
O30 Cu3 Nb6 40.78(13) . . ?
O30 Cu3 Nb7 93.40(13) . . ?
O39 Cu3 Nb6 92.10(13) . . ?
O39 Cu3 Nb7 41.38(14) . . ?
O39 Cu3 O20 79.57(18) . . ?
O39 Cu3 O30 93.93(18) . . ?
O39 Cu3 N6 168.0(2) . . ?
N6 Cu3 Nb6 88.2(2) . . ?
N6 Cu3 Nb7 129.1(2) . . ?
N6 Cu3 O20 93.5(2) . . ?
N6 Cu3 O30 94.1(2) . . ?
N5 Cu3 Nb6 131.0(3) . . ?
N5 Cu3 Nb7 135.9(2) . . ?
N5 Cu3 O20 165.8(3) . . ?
N5 Cu3 O30 90.3(3) . . ?
N5 Cu3 O39 94.5(3) . . ?
N5 Cu3 N6 94.3(3) . . ?
O28 V1 O30 110.6(2) . . ?
O28 V1 O31 110.5(2) . . ?
O28 V1 K2 36.0(2) . 1_665 ?
O29 V1 O28 108.1(3) . . ?
O29 V1 O30 111.0(3) . . ?
O29 V1 O31 109.9(3) . . ?
O29 V1 K2 144.0(2) . 1_665 ?
O30 V1 O31 106.9(2) . . ?
O30 V1 K2 88.73(16) . 1_665 ?
O31 V1 K2 91.34(16) . 1_665 ?
O36 V2 O38 114.0(3) . . ?
O36 V2 O39 110.2(3) . . ?
O37 V2 O36 108.7(3) . . ?
O37 V2 O38 107.7(3) . . ?
O37 V2 O39 107.8(3) . . ?
O38 V2 O39 108.2(2) . . ?
O32 V3 O33 107.7(3) . . ?
O32 V3 O34 111.2(2) . . ?
O32 V3 O35 111.1(2) . . ?
O32 V3 K1 36.79(18) . . ?
O33 V3 O34 112.0(2) . . ?
O33 V3 O35 106.7(2) . . ?
O33 V3 K1 144.41(18) . . ?
O34 V3 O35 108.2(2) . . ?
O34 V3 K1 90.17(15) . . ?
O35 V3 K1 91.15(15) . . ?
Nb4 O2 Nb1 122.6(2) . . ?
Nb5 O3 Nb1 121.1(2) . . ?
Nb3 O4 Nb1 148.2(3) . . ?
Nb2 O5 Nb1 149.4(2) . . ?
Nb6 O7 Nb2 122.6(2) . . ?
Nb2 O8 K3 104.87(18) . . ?
Nb3 O8 Nb2 147.8(3) . . ?
Nb3 O8 K3 106.28(18) . . ?
Nb2 O9 K3 99.80(17) . . ?
Nb7 O9 Nb2 122.5(2) . . ?
Nb7 O9 K3 100.65(17) . . ?
Nb3 O11 K3 98.16(17) . . ?
Nb8 O11 Nb3 122.8(2) . . ?
Nb8 O11 K3 101.80(17) . . ?
Nb9 O12 Nb3 120.8(2) . . ?
Nb4 O13 K1 99.09(19) . . ?
Nb4 O13 Na1 139.3(3) . . ?
Na1 O13 K1 96.24(16) . . ?
Nb5 O14 Nb4 118.3(2) . . ?
Cu2 O14 Nb4 104.4(2) . . ?
Cu2 O14 Nb5 100.72(19) . . ?
Te1 O15 Nb1 133.7(2) . . ?
Te1 O15 Nb4 118.2(2) . . ?
Te1 O15 Nb5 121.0(2) . . ?
Nb4 O15 Nb1 90.40(15) . . ?
Nb4 O15 Nb5 94.04(16) . . ?
Nb5 O15 Nb1 89.38(14) . . ?
Nb5 O16 K2 98.06(19) . 1_665 ?
Nb5 O16 Na2 145.3(3) . . ?
Na2 O16 K2 89.55(16) . 1_665 ?
Nb5 O17 Nb6 160.2(3) . . ?
Nb5 O17 K2 100.05(18) . 1_665 ?
Nb6 O17 K2 97.35(17) . 1_665 ?
Nb6 O18 K2 98.24(19) . 1_665 ?
Nb6 O18 Na1 135.5(3) . 1_565 ?
Na1 O18 K2 95.83(16) 1_565 1_665 ?
Te1 O19 Nb2 133.1(2) . . ?
Te1 O19 Nb6 119.4(2) . . ?
Te1 O19 Nb7 119.9(2) . . ?
Nb6 O19 Nb2 89.86(15) . . ?
Nb7 O19 Nb2 91.64(16) . . ?
Nb7 O19 Nb6 92.67(15) . . ?
Nb6 O20 Nb7 117.8(2) . . ?
Nb6 O20 Cu3 104.2(2) . . ?
Nb6 O20 K1 117.02(19) . 1_565 ?
Nb7 O20 K1 101.30(18) . 1_565 ?
Cu3 O20 Nb7 100.09(19) . . ?
Cu3 O20 K1 115.65(18) . 1_565 ?
Nb7 O21 K1 93.51(17) . 1_565 ?
Nb7 O21 Na2 134.3(3) . 1_455 ?
Na2 O21 K1 80.35(15) 1_455 1_565 ?
Nb7 O22 Nb8 157.0(3) . . ?
Nb7 O22 K3 95.74(18) . . ?
Nb8 O22 K3 99.02(18) . . ?
Nb8 O23 Na1 133.7(2) . 1_455 ?
Nb8 O24 K2 117.6(2) . . ?
Nb9 O24 Nb8 118.2(2) . . ?
Nb9 O24 K2 99.33(17) . . ?
Cu1 O24 Nb8 104.9(2) . . ?
Cu1 O24 Nb9 100.1(2) . . ?
Cu1 O24 K2 115.82(19) . . ?
Nb9 O25 K1 96.96(18) . . ?
Nb9 O25 K2 89.60(18) . . ?
Nb9 O25 Na2 145.3(3) . 1_445 ?
K1 O25 K2 162.00(18) . . ?
Na2 O25 K1 84.35(15) 1_445 . ?
Na2 O25 K2 80.79(15) 1_445 . ?
Te1 O26 Nb3 133.1(2) . . ?
Te1 O26 Nb8 119.2(2) . . ?
Te1 O26 Nb9 121.0(2) . . ?
Nb8 O26 Nb3 90.09(15) . . ?
Nb9 O26 Nb3 90.10(14) . . ?
Nb9 O26 Nb8 92.84(15) . . ?
Nb4 O27 K1 96.85(17) . . ?
Nb9 O27 Nb4 159.5(2) . . ?
Nb9 O27 K1 101.37(17) . . ?
V1 O28 K2 124.2(3) . 1_665 ?
Nb6 O30 Cu3 94.67(19) . . ?
V1 O30 Nb6 119.7(2) . . ?
V1 O30 Cu3 140.0(3) . . ?
Cu2 O31 Nb5 98.91(19) . . ?
V1 O31 Nb5 115.2(2) . . ?
V1 O31 Cu2 139.5(3) . . ?
V3 O32 K1 122.5(3) . . ?
Nb4 O34 Cu2 91.73(16) . . ?
V3 O34 Nb4 117.7(2) . . ?
V3 O34 Cu2 144.0(3) . . ?
Cu1 O35 Nb9 99.0(2) . . ?
V3 O35 Nb9 117.7(2) . . ?
V3 O35 Cu1 138.2(3) . . ?
Nb8 O38 Cu1 94.41(17) . . ?
V2 O38 Nb8 126.7(3) . . ?
V2 O38 Cu1 136.3(3) . . ?
Cu3 O39 Nb7 99.8(2) . . ?
V2 O39 Nb7 121.9(2) . . ?
V2 O39 Cu3 133.5(3) . . ?
Cu3 N6 H6A 109.0 . . ?
Cu3 N6 H6B 109.0 . . ?
H6A N6 H6B 107.8 . . ?
C9 N6 Cu3 113.1(6) . . ?
C9 N6 H6A 109.0 . . ?
C9 N6 H6B 109.0 . . ?
Cu3 N5 H5A 107.2 . . ?
Cu3 N5 H5B 107.2 . . ?
H5A N5 H5B 106.8 . . ?
C7 N5 Cu3 120.7(7) . . ?
C7 N5 H5A 107.2 . . ?
C7 N5 H5B 107.2 . . ?
Cu1 N1 H1A 107.3 . . ?
Cu1 N1 H1B 107.3 . . ?
H1A N1 H1B 106.9 . . ?
C1 N1 Cu1 120.2(6) . . ?
C1 N1 H1A 107.3 . . ?
C1 N1 H1B 107.3 . . ?
Cu1 N2 H2A 107.1 . . ?
Cu1 N2 H2B 107.1 . . ?
H2A N2 H2B 106.8 . . ?
C3 N2 Cu1 120.8(6) . . ?
C3 N2 H2A 107.1 . . ?
C3 N2 H2B 107.1 . . ?
Cu2 N3 H3A 107.7 . . ?
Cu2 N3 H3B 107.7 . . ?
H3A N3 H3B 107.1 . . ?
C4 N3 Cu2 118.3(5) . . ?
C4 N3 H3A 107.7 . . ?
C4 N3 H3B 107.7 . . ?
Cu2 N4 H4A 108.4 . . ?
Cu2 N4 H4B 108.4 . . ?
H4A N4 H4B 107.5 . . ?
C6 N4 Cu2 115.3(5) . . ?
C6 N4 H4A 108.4 . . ?
C6 N4 H4B 108.4 . . ?
N1 C1 H1C 108.8 . . ?
N1 C1 H1D 108.8 . . ?
N1 C1 C2 113.7(8) . . ?
H1C C1 H1D 107.7 . . ?
C2 C1 H1C 108.8 . . ?
C2 C1 H1D 108.8 . . ?
C1 C2 H2C 108.6 . . ?
C1 C2 H2D 108.6 . . ?
C1 C2 C3 114.5(8) . . ?
H2C C2 H2D 107.6 . . ?
C3 C2 H2C 108.6 . . ?
C3 C2 H2D 108.6 . . ?
N2 C3 C2 115.3(8) . . ?
N2 C3 H3C 108.4 . . ?
N2 C3 H3D 108.4 . . ?
C2 C3 H3C 108.4 . . ?
C2 C3 H3D 108.4 . . ?
H3C C3 H3D 107.5 . . ?
N3 C4 H4C 109.1 . . ?
N3 C4 H4D 109.1 . . ?
N3 C4 C5 112.3(7) . . ?
H4C C4 H4D 107.9 . . ?
C5 C4 H4C 109.1 . . ?
C5 C4 H4D 109.1 . . ?
C4 C5 H5C 108.8 . . ?
C4 C5 H5D 108.8 . . ?
H5C C5 H5D 107.7 . . ?
C6 C5 C4 113.9(7) . . ?
C6 C5 H5C 108.8 . . ?
C6 C5 H5D 108.8 . . ?
N4 C6 C5 111.5(7) . . ?
N4 C6 H6C 109.3 . . ?
N4 C6 H6D 109.3 . . ?
C5 C6 H6C 109.3 . . ?
C5 C6 H6D 109.3 . . ?
H6C C6 H6D 108.0 . . ?
Nb4 K1 Nb9 64.30(3) . . ?
Nb4 K1 Na2 128.51(6) . 1_445 ?
O13 K1 Nb4 29.13(9) . . ?
O13 K1 Nb9 92.77(10) . . ?
O13 K1 O21 158.86(15) . 1_545 ?
O13 K1 O25 120.09(14) . . ?
O13 K1 Na2 157.59(12) . 1_445 ?
O13 K1 O1W 137.73(15) . 1_445 ?
O13 K1 O3W 70.11(14) . . ?
O13 K1 O16W 89.61(14) . . ?
O20 K1 Nb4 135.87(11) 1_545 . ?
O20 K1 Nb9 149.46(11) 1_545 . ?
O20 K1 O13 107.48(14) 1_545 . ?
O20 K1 O21 56.88(13) 1_545 1_545 ?
O20 K1 O25 123.00(14) 1_545 . ?
O20 K1 O27 161.98(15) 1_545 . ?
O20 K1 O32 95.80(15) 1_545 . ?
O20 K1 Na2 94.80(11) 1_545 1_445 ?
O20 K1 O1W 93.05(14) 1_545 1_445 ?
O20 K1 O3W 85.28(14) 1_545 . ?
O20 K1 O16W 135.63(14) 1_545 . ?
O21 K1 Nb4 157.86(10) 1_545 . ?
O21 K1 Nb9 96.98(9) 1_545 . ?
O21 K1 Na2 40.00(10) 1_545 1_445 ?
O21 K1 O16W 111.50(14) 1_545 . ?
O25 K1 Nb4 92.61(10) . . ?
O25 K1 Nb9 28.74(9) . . ?
O25 K1 O21 68.25(12) . 1_545 ?
O25 K1 Na2 40.61(10) . 1_445 ?
O25 K1 O1W 72.64(13) . 1_445 ?
O25 K1 O16W 76.61(13) . . ?
O27 K1 Nb4 33.26(10) . . ?
O27 K1 Nb9 31.29(9) . . ?
O27 K1 O13 62.23(14) . . ?
O27 K1 O21 128.02(13) . 1_545 ?
O27 K1 O25 59.97(13) . . ?
O27 K1 O32 67.40(14) . . ?
O27 K1 Na2 95.64(11) . 1_445 ?
O27 K1 O1W 104.36(14) . 1_445 ?
O27 K1 O3W 103.38(15) . . ?
O27 K1 O16W 61.59(13) . . ?
O32 K1 Nb4 68.63(10) . . ?
O32 K1 Nb9 68.47(10) . . ?
O32 K1 O13 72.02(14) . . ?
O32 K1 O21 94.20(14) . 1_545 ?
O32 K1 O25 72.85(14) . . ?
O32 K1 Na2 104.02(12) . 1_445 ?
O32 K1 O1W 143.48(14) . 1_445 ?
O32 K1 O3W 140.53(16) . . ?
O32 K1 O16W 128.57(14) . . ?
Na2 K1 Nb9 65.86(5) 1_445 . ?
O1W K1 Nb4 124.49(11) 1_445 . ?
O1W K1 Nb9 86.44(10) 1_445 . ?
O1W K1 O21 61.91(13) 1_445 1_545 ?
O1W K1 Na2 39.81(10) 1_445 1_445 ?
O1W K1 O16W 52.08(13) 1_445 . ?
O3W K1 Nb4 83.27(11) . . ?
O3W K1 Nb9 123.77(12) . . ?
O3W K1 O21 118.25(14) . 1_545 ?
O3W K1 O25 137.78(16) . . ?
O3W K1 Na2 115.23(13) . 1_445 ?
O3W K1 O1W 75.44(14) . 1_445 ?
O3W K1 O16W 62.01(14) . . ?
O16W K1 Nb4 72.58(9) . . ?
O16W K1 Nb9 64.88(9) . . ?
O16W K1 Na2 75.58(11) . 1_445 ?
Nb5 K2 Nb9 125.44(5) 1_445 . ?
Nb6 K2 Nb5 64.27(3) 1_445 1_445 ?
Nb6 K2 Nb9 163.22(5) 1_445 . ?
O16 K2 Nb5 28.84(9) 1_445 1_445 ?
O16 K2 Nb6 92.07(10) 1_445 1_445 ?
O16 K2 Nb9 96.60(10) 1_445 . ?
O16 K2 O25 67.72(12) 1_445 . ?
O16 K2 O4W 72.58(14) 1_445 1_445 ?
O16 K2 O8W 81.75(14) 1_445 1_445 ?
O17 K2 Nb5 31.53(9) 1_445 1_445 ?
O17 K2 Nb6 32.99(9) 1_445 1_445 ?
O17 K2 Nb9 155.99(11) 1_445 . ?
O17 K2 O16 60.06(13) 1_445 1_445 ?
O17 K2 O18 61.76(13) 1_445 1_445 ?
O17 K2 O25 127.41(14) 1_445 . ?
O17 K2 O28 65.03(14) 1_445 1_445 ?
O17 K2 O4W 105.22(14) 1_445 1_445 ?
O17 K2 O7W 105.70(15) 1_445 1_455 ?
O17 K2 O8W 63.18(14) 1_445 1_445 ?
O18 K2 Nb5 92.28(10) 1_445 1_445 ?
O18 K2 Nb6 29.12(9) 1_445 1_445 ?
O18 K2 Nb9 136.03(11) 1_445 . ?
O18 K2 O16 118.17(14) 1_445 1_445 ?
O18 K2 O25 153.76(14) 1_445 . ?
O18 K2 O28 69.82(15) 1_445 1_445 ?
O18 K2 O4W 143.33(15) 1_445 1_445 ?
O18 K2 O8W 90.06(14) 1_445 1_445 ?
O24 K2 Nb5 146.14(11) . 1_445 ?
O24 K2 Nb6 130.60(11) . 1_445 ?
O24 K2 Nb9 33.31(9) . . ?
O24 K2 O16 121.04(14) . 1_445 ?
O24 K2 O17 154.04(15) . 1_445 ?
O24 K2 O18 102.75(14) . 1_445 ?
O24 K2 O25 57.98(13) . . ?
O24 K2 O28 90.61(15) . 1_445 ?
O24 K2 O4W 99.13(14) . 1_445 ?
O24 K2 O7W 86.49(15) . 1_455 ?
O24 K2 O8W 141.33(15) . 1_445 ?
O25 K2 Nb5 96.56(9) . 1_445 ?
O25 K2 Nb6 155.17(10) . 1_445 ?
O25 K2 Nb9 28.89(8) . . ?
O28 K2 Nb5 66.17(10) 1_445 1_445 ?
O28 K2 Nb6 67.08(11) 1_445 1_445 ?
O28 K2 Nb9 102.87(11) 1_445 . ?
O28 K2 O16 68.52(14) 1_445 1_445 ?
O28 K2 O25 91.30(14) 1_445 . ?
O28 K2 O4W 139.18(15) 1_445 1_445 ?
O28 K2 O8W 127.95(14) 1_445 1_445 ?
O4W K2 Nb5 85.40(10) 1_445 1_445 ?
O4W K2 Nb6 126.97(11) 1_445 1_445 ?
O4W K2 Nb9 69.55(10) 1_445 . ?
O4W K2 O25 62.31(13) 1_445 . ?
O4W K2 O8W 55.33(14) 1_445 1_445 ?
O7W K2 Nb5 127.28(12) 1_455 1_445 ?
O7W K2 Nb6 84.22(11) 1_455 1_445 ?
O7W K2 Nb9 96.81(11) 1_455 . ?
O7W K2 O16 144.28(15) 1_455 1_445 ?
O7W K2 O18 71.00(14) 1_455 1_445 ?
O7W K2 O25 120.61(14) 1_455 . ?
O7W K2 O28 138.98(16) 1_455 1_445 ?
O7W K2 O4W 81.46(15) 1_455 1_445 ?
O7W K2 O8W 63.19(14) 1_455 1_445 ?
O8W K2 Nb5 67.38(10) 1_445 1_445 ?
O8W K2 Nb6 72.63(10) 1_445 1_445 ?
O8W K2 Nb9 122.78(10) 1_445 . ?
O8W K2 O25 116.15(13) 1_445 . ?
Nb7 K3 Nb2 54.99(3) . . ?
Nb7 K3 Na5 153.53(7) . 2_566 ?
O8 K3 Nb2 29.72(9) . . ?
O8 K3 Nb7 69.71(10) . . ?
O8 K3 O9 58.19(13) . . ?
O8 K3 O11 57.34(13) . . ?
O8 K3 O22 71.19(13) . . ?
O8 K3 Na5 118.18(11) . 2_566 ?
O8 K3 O6W 133.36(14) . 2_566 ?
O8 K3 O9W 84.20(14) . 2_566 ?
O8 K3 O11W 87.32(15) . . ?
O8 K3 O13W 154.50(15) . . ?
O9 K3 Nb2 32.24(9) . . ?
O9 K3 Nb7 30.17(9) . . ?
O9 K3 O11 98.47(13) . . ?
O9 K3 O22 58.83(13) . . ?
O9 K3 Na5 175.32(11) . 2_566 ?
O9 K3 O6W 146.81(14) . 2_566 ?
O9 K3 O13W 104.88(15) . . ?
O11 K3 Nb2 83.85(9) . . ?
O11 K3 Nb7 83.93(10) . . ?
O11 K3 O22 57.37(13) . . ?
O11 K3 Na5 80.97(11) . 2_566 ?
O11 K3 O6W 76.96(13) . 2_566 ?
O22 K3 Nb2 72.42(9) . . ?
O22 K3 Nb7 31.27(9) . . ?
O22 K3 Na5 123.84(11) . 2_566 ?
O22 K3 O6W 93.04(14) . 2_566 ?
Na5 K3 Nb2 143.30(6) 2_566 . ?
O2W K3 Nb2 122.49(12) 1_455 . ?
O2W K3 Nb7 67.50(11) 1_455 . ?
O2W K3 O8 128.26(15) 1_455 . ?
O2W K3 O9 93.76(14) 1_455 . ?
O2W K3 O11 90.28(14) 1_455 . ?
O2W K3 O22 57.12(14) 1_455 . ?
O2W K3 Na5 90.89(12) 1_455 2_566 ?
O2W K3 O6W 53.86(14) 1_455 2_566 ?
O2W K3 O9W 126.38(15) 1_455 2_566 ?
O2W K3 O11W 132.51(16) 1_455 . ?
O2W K3 O13W 67.13(15) 1_455 . ?
O6W K3 Nb2 160.26(11) 2_566 . ?
O6W K3 Nb7 117.42(11) 2_566 . ?
O6W K3 Na5 37.66(11) 2_566 2_566 ?
O9W K3 Nb2 105.95(11) 2_566 . ?
O9W K3 Nb7 151.59(12) 2_566 . ?
O9W K3 O9 137.93(14) 2_566 . ?
O9W K3 O11 72.28(14) 2_566 . ?
O9W K3 O22 129.62(15) 2_566 . ?
O9W K3 Na5 37.47(11) 2_566 2_566 ?
O9W K3 O6W 72.70(14) 2_566 2_566 ?
O9W K3 O11W 81.46(15) 2_566 . ?
O9W K3 O13W 102.50(17) 2_566 . ?
O11W K3 Nb2 71.33(11) . . ?
O11W K3 Nb7 107.48(11) . . ?
O11W K3 O9 78.87(14) . . ?
O11W K3 O11 137.12(14) . . ?
O11W K3 O22 137.70(15) . . ?
O11W K3 Na5 98.35(12) . 2_566 ?
O11W K3 O6W 126.74(15) . 2_566 ?
O11W K3 O13W 69.73(15) . . ?
O13W K3 Nb2 126.84(11) . . ?
O13W K3 Nb7 105.89(13) . . ?
O13W K3 O11 148.16(14) . . ?
O13W K3 O22 118.68(15) . . ?
O13W K3 Na5 77.43(13) . 2_566 ?
O13W K3 O6W 71.62(14) . 2_566 ?
O13 Na1 O23 97.26(18) . 1_655 ?
O13 Na1 K1 46.44(12) . . ?
O13 Na1 K2 144.49(16) . 1_655 ?
O13 Na1 Na5 107.93(16) . 2_666 ?
O13 Na1 O3W 84.09(18) . . ?
O13 Na1 O6W 83.23(18) . 2_666 ?
O13 Na1 O7W 169.5(2) . . ?
O18 Na1 O13 102.02(19) 1_545 . ?
O18 Na1 O23 96.05(19) 1_545 1_655 ?
O18 Na1 K1 73.84(13) 1_545 . ?
O18 Na1 K2 47.24(12) 1_545 1_655 ?
O18 Na1 Na5 138.33(16) 1_545 2_666 ?
O18 Na1 O3W 86.35(19) 1_545 . ?
O18 Na1 O6W 172.0(2) 1_545 2_666 ?
O18 Na1 O7W 86.70(18) 1_545 . ?
O23 Na1 K1 135.86(15) 1_655 . ?
O23 Na1 K2 73.43(13) 1_655 1_655 ?
O23 Na1 Na5 107.92(15) 1_655 2_666 ?
O23 Na1 O3W 176.9(2) 1_655 . ?
O23 Na1 O6W 89.23(19) 1_655 2_666 ?
O23 Na1 O7W 87.45(18) 1_655 . ?
K1 Na1 K2 119.07(7) . 1_655 ?
K1 Na1 Na5 107.34(8) . 2_666 ?
K2 Na1 Na5 107.53(8) 1_655 2_666 ?
O3W Na1 K1 46.71(13) . . ?
O3W Na1 K2 107.04(14) . 1_655 ?
O3W Na1 Na5 69.01(14) . 2_666 ?
O6W Na1 K1 106.40(14) 2_666 . ?
O6W Na1 K2 129.62(15) 2_666 1_655 ?
O6W Na1 Na5 33.68(13) 2_666 2_666 ?
O6W Na1 O3W 88.2(2) 2_666 . ?
O7W Na1 K1 133.09(15) . . ?
O7W Na1 K2 45.90(13) . 1_655 ?
O7W Na1 Na5 61.64(14) . 2_666 ?
O7W Na1 O3W 90.77(19) . . ?
O7W Na1 O6W 87.51(19) . 2_666 ?
O16 Na2 O21 101.20(19) . 1_655 ?
O16 Na2 O25 95.41(18) . 1_665 ?
O16 Na2 K1 139.50(16) . 1_665 ?
O16 Na2 K2 52.52(13) . 1_665 ?
O16 Na2 K3 103.84(14) . 1_655 ?
O16 Na2 Na3 120.16(17) . 1_655 ?
O16 Na2 O1W 164.3(2) . . ?
O16 Na2 O4W 96.14(19) . . ?
O21 Na2 O25 93.86(19) 1_655 1_665 ?
O21 Na2 K1 59.65(13) 1_655 1_665 ?
O21 Na2 K2 135.37(15) 1_655 1_665 ?
O21 Na2 K3 70.51(13) 1_655 1_655 ?
O21 Na2 Na3 119.99(15) 1_655 1_655 ?
O21 Na2 O4W 162.6(2) 1_655 . ?
O25 Na2 K1 55.04(13) 1_665 1_665 ?
O25 Na2 K2 59.68(13) 1_665 1_665 ?
O25 Na2 K3 157.09(15) 1_665 1_655 ?
O25 Na2 Na3 120.53(16) 1_665 1_655 ?
O25 Na2 O4W 83.63(19) 1_665 . ?
K1 Na2 K2 114.02(8) 1_665 1_665 ?
K1 Na2 K3 102.07(7) 1_665 1_655 ?
K2 Na2 K3 142.95(8) 1_665 1_655 ?
Na3 Na2 K1 99.78(9) 1_655 1_665 ?
Na3 Na2 K2 104.62(9) 1_655 1_665 ?
Na3 Na2 K3 59.34(7) 1_655 1_655 ?
O1W Na2 O21 85.55(19) . 1_655 ?
O1W Na2 O25 98.33(19) . 1_665 ?
O1W Na2 K1 56.07(14) . 1_665 ?
O1W Na2 K2 130.18(16) . 1_665 ?
O1W Na2 K3 64.75(13) . 1_655 ?
O1W Na2 Na3 45.31(15) . 1_655 ?
O1W Na2 O4W 77.86(19) . . ?
O4W Na2 K1 105.87(14) . 1_665 ?
O4W Na2 K2 57.07(13) . 1_665 ?
O4W Na2 K3 106.17(14) . 1_655 ?
O4W Na2 Na3 49.41(14) . 1_655 ?
Na2 Na3 K3 72.08(7) 1_455 . ?
Na2 Na3 Na3 143.06(15) 1_455 2_576 ?
Na3 Na3 K3 144.17(13) 2_576 . ?
O1W Na3 K3 72.85(14) 1_455 . ?
O1W Na3 Na2 43.97(13) 1_455 1_455 ?
O1W Na3 Na3 123.82(18) 1_455 2_576 ?
O1W Na3 O4W 76.43(18) 1_455 1_455 ?
O1W Na3 O11W 88.81(19) 1_455 . ?
O1W Na3 O19W 81.69(19) 1_455 2_576 ?
O4W Na3 K3 117.80(15) 1_455 . ?
O4W Na3 Na2 48.81(14) 1_455 1_455 ?
O4W Na3 Na3 97.71(17) 1_455 2_576 ?
O11W Na3 K3 47.19(14) . . ?
O11W Na3 Na2 113.70(17) . 1_455 ?
O11W Na3 Na3 98.44(18) . 2_576 ?
O11W Na3 O4W 162.4(2) . 1_455 ?
O13W Na3 K3 48.62(14) . . ?
O13W Na3 Na2 66.45(17) . 1_455 ?
O13W Na3 Na3 136.3(2) . 2_576 ?
O13W Na3 O1W 99.6(2) . 1_455 ?
O13W Na3 O4W 86.6(2) . 1_455 ?
O13W Na3 O11W 86.5(2) . . ?
O13W Na3 O19W 176.2(2) . 2_576 ?
O19W Na3 K3 122.03(16) . . ?
O19W Na3 K3 129.02(16) 2_576 . ?
O19W Na3 Na2 134.97(17) . 1_455 ?
O19W Na3 Na2 116.39(17) 2_576 1_455 ?
O19W Na3 Na3 43.03(14) 2_576 2_576 ?
O19W Na3 Na3 45.44(14) . 2_576 ?
O19W Na3 O1W 165.1(2) . 1_455 ?
O19W Na3 O4W 97.16(19) 2_576 1_455 ?
O19W Na3 O4W 93.8(2) . 1_455 ?
O19W Na3 O11W 89.96(19) 2_576 . ?
O19W Na3 O11W 102.5(2) . . ?
O19W Na3 O13W 91.0(2) . . ?
O19W Na3 O19W 88.5(2) . 2_576 ?
O5W Na4 O15W 84.3(2) . . ?
O5W Na4 O18W 84.0(2) . . ?
O5W Na4 O21W 89.1(2) . . ?
O5W Na4 O22W 176.9(2) . . ?
O10W Na4 O5W 91.6(2) . . ?
O10W Na4 O15W 86.0(2) . . ?
O10W Na4 O18W 94.1(2) . . ?
O10W Na4 O21W 168.2(2) . . ?
O10W Na4 O22W 91.5(2) . . ?
O15W Na4 O18W 168.4(2) . . ?
O15W Na4 O22W 96.1(2) . . ?
O21W Na4 O15W 82.3(2) . . ?
O21W Na4 O18W 97.8(2) . . ?
O21W Na4 O22W 87.8(2) . . ?
O22W Na4 O18W 95.5(2) . . ?
K3 Na5 Na1 79.86(8) 2_566 2_666 ?
O6W Na5 K3 58.56(14) . 2_566 ?
O6W Na5 Na1 36.49(14) . 2_666 ?
O6W Na5 O12W 115.6(2) . . ?
O6W Na5 O17W 97.1(2) . . ?
O6W Na5 O20W 83.9(2) . . ?
O9W Na5 K3 48.69(15) . 2_566 ?
O9W Na5 Na1 105.28(18) . 2_666 ?
O9W Na5 O6W 103.1(2) . . ?
O9W Na5 O12W 94.8(2) . . ?
O9W Na5 O17W 81.2(2) . . ?
O9W Na5 O20W 168.7(3) . . ?
O12W Na5 K3 129.69(18) . 2_566 ?
O12W Na5 Na1 79.22(16) . 2_666 ?
O12W Na5 O17W 146.9(2) . . ?
O12W Na5 O20W 90.1(2) . . ?
O17W Na5 K3 70.62(15) . 2_566 ?
O17W Na5 Na1 133.62(18) . 2_666 ?
O20W Na5 K3 133.0(2) . 2_566 ?
O20W Na5 Na1 85.67(17) . 2_666 ?
O20W Na5 O17W 89.1(2) . . ?
Na2 O1W K1 84.12(17) . 1_665 ?
Na2 O1W Na3 90.72(19) . 1_655 ?
Na3 O1W K1 161.8(2) 1_655 1_665 ?
Na1 O3W K1 93.55(18) . . ?
Na2 O4W K2 79.79(16) . 1_665 ?
Na2 O4W Na3 81.78(17) . 1_655 ?
Na3 O4W K2 154.3(2) 1_655 1_665 ?
Na1 O6W K3 119.02(19) 2_666 2_566 ?
Na5 O6W K3 83.78(16) . 2_566 ?
Na5 O6W Na1 109.8(2) . 2_666 ?
Na1 O7W K2 95.24(18) . 1_655 ?
Na5 O9W K3 93.85(19) . 2_566 ?
Na3 O11W K3 93.74(17) . . ?
Na3 O13W K3 93.97(18) . . ?
Na3 O19W Na3 91.5(2) . 2_576 ?
N5 C7 H7A 105.7 . . ?
N5 C7 H7B 105.7 . . ?
N5 C7 C8 126.6(11) . . ?
H7A C7 H7B 106.1 . . ?
C8 C7 H7A 105.7 . . ?
C8 C7 H7B 105.7 . . ?
C7 C8 H8A 111.2 . . ?
C7 C8 H8B 111.2 . . ?
H8A C8 H8B 109.1 . . ?
C9 C8 C7 103.0(11) . . ?
C9 C8 H8A 111.2 . . ?
C9 C8 H8B 111.2 . . ?
N6 C9 H9A 105.3 . . ?
N6 C9 H9B 105.3 . . ?
C8 C9 N6 127.9(12) . . ?
C8 C9 H9A 105.3 . . ?
C8 C9 H9B 105.3 . . ?
H9A C9 H9B 106.0 . . ?

loop_
_geom_bond_atom_site_label_1
_geom_bond_atom_site_label_2
_geom_bond_distance
_geom_bond_site_symmetry_2
_geom_bond_publ_flag
Te1 O15 1.875(4) . ?
Te1 O19 1.873(5) . ?
Te1 O26 1.878(4) . ?
Nb1 O1 1.762(5) . ?
Nb1 O2 2.019(5) . ?
Nb1 O3 2.028(5) . ?
Nb1 O4 1.945(5) . ?
Nb1 O5 1.969(5) . ?
Nb1 O15 2.475(5) . ?
Nb2 O5 1.908(5) . ?
Nb2 O6 1.782(5) . ?
Nb2 O7 2.018(5) . ?
Nb2 O8 1.955(4) . ?
Nb2 O9 2.063(4) . ?
Nb2 O19 2.473(5) . ?
Nb2 K3 3.8115(17) . ?
Nb3 O4 1.940(5) . ?
Nb3 O8 1.923(4) . ?
Nb3 O10 1.783(5) . ?
Nb3 O11 2.035(4) . ?
Nb3 O12 2.040(4) . ?
Nb3 O26 2.464(5) . ?
Nb3 K3 3.8226(17) . ?
Nb4 Cu2 3.1991(11) . ?
Nb4 O2 1.918(5) . ?
Nb4 O13 1.754(5) . ?
Nb4 O14 2.046(4) . ?
Nb4 O15 2.391(4) . ?
Nb4 O27 1.965(4) . ?
Nb4 O34 2.105(5) . ?
Nb4 K1 3.5577(16) . ?
Nb5 Cu2 3.1181(11) . ?
Nb5 O3 1.919(5) . ?
Nb5 O14 2.046(4) . ?
Nb5 O15 2.411(4) . ?
Nb5 O16 1.762(5) . ?
Nb5 O17 1.921(4) . ?
Nb5 O31 2.130(5) . ?
Nb5 K2 3.6174(17) 1_665 ?
Nb6 Cu3 3.1999(10) . ?
Nb6 O7 1.928(5) . ?
Nb6 O17 1.964(4) . ?
Nb6 O18 1.758(5) . ?
Nb6 O19 2.426(4) . ?
Nb6 O20 2.010(4) . ?
Nb6 O30 2.097(5) . ?
Nb6 K1 4.0680(17) 1_565 ?
Nb6 K2 3.5764(17) 1_665 ?
Nb7 Cu3 3.1397(11) . ?
Nb7 O9 1.907(5) . ?
Nb7 O19 2.382(4) . ?
Nb7 O20 2.052(4) . ?
Nb7 O21 1.770(4) . ?
Nb7 O22 1.946(5) . ?
Nb7 O39 2.106(5) . ?
Nb7 K1 3.7302(16) 1_565 ?
Nb7 K3 3.7306(18) . ?
Nb8 O11 1.918(5) . ?
Nb8 O22 1.983(5) . ?
Nb8 O23 1.747(4) . ?
Nb8 O24 2.041(4) . ?
Nb8 O26 2.441(4) . ?
Nb8 O38 2.089(5) . ?
Nb8 K2 4.0975(17) . ?
Nb8 K3 3.8421(18) . ?
Nb9 Cu1 3.1208(10) . ?
Nb9 O12 1.911(5) . ?
Nb9 O24 2.039(4) . ?
Nb9 O25 1.770(5) . ?
Nb9 O26 2.390(4) . ?
Nb9 O27 1.936(4) . ?
Nb9 O35 2.116(5) . ?
Nb9 K1 3.6535(16) . ?
Nb9 K2 3.6629(17) . ?
Cu1 O24 2.031(5) . ?
Cu1 O35 1.988(4) . ?
Cu1 O38 2.304(5) . ?
Cu1 N1 2.022(6) . ?
Cu1 N2 1.979(7) . ?
Cu2 O14 2.003(5) . ?
Cu2 O31 1.971(5) . ?
Cu2 O34 2.346(5) . ?
Cu2 N3 1.984(7) . ?
Cu2 N4 2.002(6) . ?
Cu3 O20 2.044(5) . ?
Cu3 O30 2.252(5) . ?
Cu3 O39 1.999(5) . ?
Cu3 N6 2.018(7) . ?
Cu3 N5 1.980(8) . ?
V1 O28 1.666(5) . ?
V1 O29 1.648(6) . ?
V1 O30 1.762(5) . ?
V1 O31 1.800(5) . ?
V1 K2 4.060(2) 1_665 ?
V2 O36 1.658(5) . ?
V2 O37 1.658(6) . ?
V2 O38 1.754(5) . ?
V2 O39 1.801(5) . ?
V3 O32 1.656(5) . ?
V3 O33 1.662(5) . ?
V3 O34 1.775(5) . ?
V3 O35 1.803(5) . ?
V3 K1 3.9493(19) . ?
O8 K3 2.808(5) . ?
O9 K3 2.873(5) . ?
O11 K3 2.960(5) . ?
O13 K1 2.831(5) . ?
O13 Na1 2.368(5) . ?
O16 K2 2.922(5) 1_665 ?
O16 Na2 2.263(5) . ?
O17 K2 2.748(5) 1_665 ?
O18 K2 2.873(5) 1_665 ?
O18 Na1 2.351(5) 1_565 ?
O20 K1 2.739(5) 1_565 ?
O21 K1 3.177(5) 1_565 ?
O21 Na2 2.366(6) 1_455 ?
O22 K3 2.994(5) . ?
O23 Na1 2.419(5) 1_455 ?
O24 K2 2.730(5) . ?
O25 K1 2.989(5) . ?
O25 K2 3.220(5) . ?
O25 Na2 2.374(5) 1_445 ?
O27 K1 2.740(5) . ?
O28 K2 2.884(6) 1_665 ?
O32 K1 2.804(5) . ?
N6 H6A 0.9100 . ?
N6 H6B 0.9100 . ?
N6 C9 1.534(12) . ?
N5 H5A 0.9100 . ?
N5 H5B 0.9100 . ?
N5 C7 1.430(10) . ?
N1 H1A 0.9100 . ?
N1 H1B 0.9100 . ?
N1 C1 1.479(11) . ?
N2 H2A 0.9100 . ?
N2 H2B 0.9100 . ?
N2 C3 1.442(11) . ?
N3 H3A 0.9100 . ?
N3 H3B 0.9100 . ?
N3 C4 1.478(10) . ?
N4 H4A 0.9100 . ?
N4 H4B 0.9100 . ?
N4 C6 1.488(11) . ?
C1 H1C 0.9900 . ?
C1 H1D 0.9900 . ?
C1 C2 1.481(13) . ?
C2 H2C 0.9900 . ?
C2 H2D 0.9900 . ?
C2 C3 1.502(13) . ?
C3 H3C 0.9900 . ?
C3 H3D 0.9900 . ?
C4 H4C 0.9900 . ?
C4 H4D 0.9900 . ?
C4 C5 1.527(12) . ?
C5 H5C 0.9900 . ?
C5 H5D 0.9900 . ?
C5 C6 1.519(12) . ?
C6 H6C 0.9900 . ?
C6 H6D 0.9900 . ?
K1 Na2 3.629(3) 1_445 ?
K1 O1W 3.027(5) 1_445 ?
K1 O3W 2.832(5) . ?
K1 O16W 3.352(6) . ?
K2 O4W 3.140(6) 1_445 ?
K2 O7W 2.807(6) 1_455 ?
K2 O8W 3.211(6) 1_445 ?
K3 Na5 3.742(3) 2_566 ?
K3 O2W 2.776(5) 1_455 ?
K3 O6W 3.212(5) 2_566 ?
K3 O9W 2.817(6) 2_566 ?
K3 O11W 2.837(6) . ?
K3 O13W 2.902(6) . ?
Na1 Na5 3.901(4) 2_666 ?
Na1 O3W 2.487(6) . ?
Na1 O6W 2.466(6) 2_666 ?
Na1 O7W 2.453(6) . ?
Na2 Na3 3.364(4) 1_655 ?
Na2 O1W 2.336(5) . ?
Na2 O4W 2.558(6) . ?
Na3 Na3 3.405(6) 2_576 ?
Na3 O1W 2.392(6) 1_455 ?
Na3 O4W 2.581(6) 1_455 ?
Na3 O11W 2.437(6) . ?
Na3 O13W 2.350(6) . ?
Na3 O19W 2.427(6) 2_576 ?
Na3 O19W 2.324(6) . ?
Na4 O5W 2.381(6) . ?
Na4 O10W 2.353(6) . ?
Na4 O15W 2.458(6) . ?
Na4 O18W 2.517(6) . ?
Na4 O21W 2.431(7) . ?
Na4 O22W 2.473(7) . ?
Na5 O6W 2.300(6) . ?
Na5 O9W 2.282(6) . ?
Na5 O12W 2.322(6) . ?
Na5 O17W 2.423(6) . ?
Na5 O20W 2.370(6) . ?
C7 H7A 0.9900 . ?
C7 H7B 0.9900 . ?
C7 C8 1.548(8) . ?
C8 H8A 0.9900 . ?
C8 H8B 0.9900 . ?
C8 C9 1.491(8) . ?
C9 H9A 0.9900 . ?
C9 H9B 0.9900 . ?
